data_2218926
loop_
_publ_author_name
'Gowda, B. Thimme'
'Foro, Sabine'
'Babitha, K. S.'
'Fuess, Hartmut'

_publ_section_title
;
 3,5-Dichlorophenyl 4-methylbenzoate
;
_journal_coeditor_code BX2159
_journal_issue 8
_journal_name_full 'Acta Crystallographica Section E'
_journal_page_first o1545
_journal_paper_doi 10.1107/S1600536808022277
_journal_volume 64
_journal_year 2008
_chemical_formula_iupac 'C14 H10 Cl2 O2'
_chemical_formula_moiety 'C14 H10 Cl2 O2'
_chemical_formula_sum 'C14 H10 Cl2 O2'
_chemical_formula_weight 281.12
_chemical_name_systematic
;
3,5-Dichlorophenyl 4-methylbenzoate
;
_space_group_IT_number 14
_symmetry_cell_setting monoclinic
_symmetry_space_group_name_Hall '-P 2yn'
_symmetry_space_group_name_H-M 'P 1 21/n 1'
_atom_sites_solution_hydrogens geom
_atom_sites_solution_primary direct
_atom_sites_solution_secondary difmap
_audit_creation_method SHELXL-97
_cell_angle_alpha 90.00
_cell_angle_beta 94.060(10)
_cell_angle_gamma 90.00
_cell_formula_units_Z 4
_cell_length_a 3.9273(6)
_cell_length_b 28.412(4)
_cell_length_c 11.7050(10)
_cell_measurement_reflns_used 3406
_cell_measurement_temperature 299(2)
_cell_measurement_theta_max 27.93
_cell_measurement_theta_min 2.25
_cell_volume 1302.8(3)
_computing_cell_refinement
;
CrysAlis RED (Oxford Diffraction, 2007)
;
_computing_data_collection
;
CrysAlis CCD (Oxford Diffraction, 2004)
;
_computing_data_reduction
;
CrysAlis RED (Oxford Diffraction, 2007)
;
_computing_molecular_graphics 'PLATON (Spek, 2003)'
_computing_publication_material 'SHELXL97 (Sheldrick, 2008)'
_computing_structure_refinement 'SHELXL97 (Sheldrick, 2008)'
_computing_structure_solution 'SHELXS97 (Sheldrick, 2008)'
_diffrn_ambient_temperature 299(2)
_diffrn_measured_fraction_theta_full 0.989
_diffrn_measured_fraction_theta_max 0.989
_diffrn_measurement_device_type
;
Oxford Diffraction Xcalibur diffractometer
with a Sapphire CCD detector
;
_diffrn_measurement_method
;
Rotation method data acquisition using \w and \f
;
_diffrn_radiation_monochromator graphite
_diffrn_radiation_source 'fine-focus sealed tube'
_diffrn_radiation_type MoK\a
_diffrn_radiation_wavelength 0.71073
_diffrn_reflns_av_R_equivalents 0.0250
_diffrn_reflns_av_sigmaI/netI 0.0340
_diffrn_reflns_limit_h_max 4
_diffrn_reflns_limit_h_min -4
_diffrn_reflns_limit_k_max 34
_diffrn_reflns_limit_k_min -35
_diffrn_reflns_limit_l_max 14
_diffrn_reflns_limit_l_min -14
_diffrn_reflns_number 7613
_diffrn_reflns_theta_full 26.37
_diffrn_reflns_theta_max 26.37
_diffrn_reflns_theta_min 2.26
_diffrn_standards_decay_% 0
_exptl_absorpt_coefficient_mu 0.488
_exptl_absorpt_correction_T_max 0.9620
_exptl_absorpt_correction_T_min 0.7996
_exptl_absorpt_correction_type multi-scan
_exptl_absorpt_process_details '(CrysAlis RED; Oxford Diffraction, 2007)'
_exptl_crystal_colour colourless
_exptl_crystal_density_diffrn 1.433
_exptl_crystal_density_method 'not measured'
_exptl_crystal_description plate
_exptl_crystal_F_000 576
_exptl_crystal_size_max 0.48
_exptl_crystal_size_mid 0.40
_exptl_crystal_size_min 0.08
_refine_diff_density_max 0.315
_refine_diff_density_min -0.243
_refine_ls_extinction_method none
_refine_ls_goodness_of_fit_ref 1.111
_refine_ls_hydrogen_treatment mixed
_refine_ls_matrix_type full
_refine_ls_number_parameters 184
_refine_ls_number_reflns 2621
_refine_ls_number_restraints 0
_refine_ls_restrained_S_all 1.111
_refine_ls_R_factor_all 0.0684
_refine_ls_R_factor_gt 0.0404
_refine_ls_shift/su_max 0.001
_refine_ls_shift/su_mean 0.000
_refine_ls_structure_factor_coef Fsqd
_refine_ls_weighting_details 'calc w=1/[\s^2^(Fo^2^)+(0.0783P)^2^] where P=(Fo^2^+2Fc^2^)/3'
_refine_ls_weighting_scheme calc
_refine_ls_wR_factor_gt 0.1143
_refine_ls_wR_factor_ref 0.1393
_reflns_number_gt 1755
_reflns_number_total 2621
_reflns_threshold_expression I>2\s(I)
_cod_data_source_file bx2159.cif
_cod_data_source_block I
_cod_original_sg_symbol_H-M 'P 21/n'
_cod_database_code 2218926
_cod_database_fobs_code 2218926

loop_
_symmetry_equiv_pos_as_xyz
'x, y, z'
'-x+1/2, y+1/2, -z+1/2'
'-x, -y, -z'
'x-1/2, -y-1/2, z-1/2'

loop_
_atom_site_type_symbol
_atom_site_label
_atom_site_fract_x
_atom_site_fract_y
_atom_site_fract_z
_atom_site_U_iso_or_equiv
_atom_site_adp_type
_atom_site_calc_flag
_atom_site_refinement_flags
_atom_site_occupancy
C C1 0.4042(6) 0.15541(8) -0.1194(2) 0.0418(6) Uani d . 1
C C2 0.2829(6) 0.13459(9) -0.0235(2) 0.0444(6) Uani d . 1
H H2 0.200(6) 0.1519(9) 0.035(2) 0.053 Uiso d . 1
C C3 0.2772(6) 0.08640(9) -0.01881(19) 0.0419(6) Uani d . 1
C C4 0.3809(6) 0.05839(9) -0.1061(2) 0.0442(6) Uani d . 1
H H4 0.373(5) 0.0228(10) -0.0960(19) 0.053 Uiso d . 1
C C5 0.4990(6) 0.08058(9) -0.20047(19) 0.0413(6) Uani d . 1
C C6 0.5140(6) 0.12902(9) -0.2088(2) 0.0432(6) Uani d . 1
H H6 0.583(6) 0.1444(9) -0.270(2) 0.052 Uiso d . 1
C C7 0.5453(6) 0.23217(9) -0.0486(2) 0.0450(6) Uani d . 1
C C8 0.4837(6) 0.28221(8) -0.0721(2) 0.0405(6) Uani d . 1
C C9 0.3278(7) 0.29931(10) -0.1734(2) 0.0492(7) Uani d . 1
H H9 0.260(7) 0.2789(10) -0.231(2) 0.059 Uiso d . 1
C C10 0.2734(7) 0.34658(10) -0.1884(2) 0.0506(7) Uani d . 1
H H10 0.164(6) 0.3558(9) -0.263(2) 0.061 Uiso d . 1
C C11 0.3722(6) 0.37871(9) -0.1031(2) 0.0437(6) Uani d . 1
C C12 0.5333(7) 0.36165(10) -0.0028(2) 0.0477(7) Uani d . 1
H H12 0.607(6) 0.3843(9) 0.049(2) 0.057 Uiso d . 1
C C13 0.5880(7) 0.31429(9) 0.0140(2) 0.0464(7) Uani d . 1
H H13 0.689(6) 0.3038(9) 0.079(2) 0.056 Uiso d . 1
C C14 0.3049(8) 0.43029(10) -0.1188(3) 0.0598(8) Uani d . 1
H H14A 0.5179 0.4468 -0.1197 0.072 Uiso calc R 1
H H14B 0.1808 0.4417 -0.0567 0.072 Uiso calc R 1
H H14C 0.1729 0.4354 -0.1899 0.072 Uiso calc R 1
O O1 0.3978(5) 0.20416(6) -0.13445(15) 0.0544(5) Uani d . 1
O O2 0.7075(5) 0.21609(6) 0.03319(17) 0.0650(6) Uani d . 1
Cl Cl1 0.13414(18) 0.05912(3) 0.10169(6) 0.0602(3) Uani d . 1
Cl Cl2 0.6296(2) 0.04648(2) -0.31227(6) 0.0605(3) Uani d . 1

loop_
_atom_site_aniso_label
_atom_site_aniso_U_11
_atom_site_aniso_U_22
_atom_site_aniso_U_33
_atom_site_aniso_U_12
_atom_site_aniso_U_13
_atom_site_aniso_U_23
C1 0.0491(15) 0.0345(15) 0.0402(13) 0.0037(11) -0.0078(11) -0.0019(10)
C2 0.0466(15) 0.0452(16) 0.0408(14) 0.0089(12) -0.0020(11) -0.0037(11)
C3 0.0391(13) 0.0472(16) 0.0389(13) 0.0018(11) 0.0000(10) 0.0042(11)
C4 0.0464(15) 0.0382(15) 0.0473(15) 0.0007(11) -0.0014(11) 0.0021(11)
C5 0.0436(14) 0.0397(14) 0.0402(13) 0.0001(11) -0.0003(10) -0.0035(11)
C6 0.0460(14) 0.0445(16) 0.0384(13) -0.0056(12) -0.0014(11) 0.0015(11)
C7 0.0496(15) 0.0404(15) 0.0443(14) 0.0022(12) -0.0024(12) -0.0045(11)
C8 0.0396(13) 0.0399(15) 0.0414(13) 0.0021(11) 0.0000(10) -0.0020(11)
C9 0.0616(17) 0.0426(16) 0.0425(15) -0.0007(13) -0.0017(12) -0.0020(12)
C10 0.0597(17) 0.0440(17) 0.0468(15) 0.0019(12) -0.0043(13) 0.0081(12)
C11 0.0448(14) 0.0384(15) 0.0493(15) 0.0026(11) 0.0122(11) 0.0029(11)
C12 0.0562(16) 0.0397(16) 0.0470(15) -0.0010(12) 0.0016(12) -0.0072(12)
C13 0.0540(16) 0.0407(16) 0.0433(15) 0.0034(12) -0.0059(12) -0.0013(12)
C14 0.0715(19) 0.0452(18) 0.0641(19) 0.0082(14) 0.0148(14) 0.0106(13)
O1 0.0802(13) 0.0341(11) 0.0465(10) 0.0014(9) -0.0120(9) -0.0001(8)
O2 0.0828(14) 0.0442(11) 0.0635(12) 0.0109(10) -0.0274(11) -0.0019(9)
Cl1 0.0681(5) 0.0635(5) 0.0504(4) -0.0026(3) 0.0136(3) 0.0100(3)
Cl2 0.0806(5) 0.0503(5) 0.0521(4) 0.0015(4) 0.0149(3) -0.0108(3)

loop_
_atom_type_symbol
_atom_type_description
_atom_type_scat_dispersion_real
_atom_type_scat_dispersion_imag
_atom_type_scat_source
C C 0.0033 0.0016 'International Tables Vol C Tables 4.2.6.8 and 6.1.1.4'
H H 0.0000 0.0000 'International Tables Vol C Tables 4.2.6.8 and 6.1.1.4'
O O 0.0106 0.0060 'International Tables Vol C Tables 4.2.6.8 and 6.1.1.4'
Cl Cl 0.1484 0.1585 'International Tables Vol C Tables 4.2.6.8 and 6.1.1.4'

loop_
_geom_angle_atom_site_label_1
_geom_angle_atom_site_label_2
_geom_angle_atom_site_label_3
_geom_angle
C6 C1 C2 121.8(2)
C6 C1 O1 116.5(2)
C2 C1 O1 121.5(2)
C3 C2 C1 117.9(2)
C3 C2 H2 119.8(16)
C1 C2 H2 122.3(16)
C2 C3 C4 122.7(2)
C2 C3 Cl1 119.06(19)
C4 C3 Cl1 118.25(19)
C3 C4 C5 117.6(2)
C3 C4 H4 118.3(13)
C5 C4 H4 124.1(13)
C4 C5 C6 122.0(2)
C4 C5 Cl2 118.88(19)
C6 C5 Cl2 119.10(18)
C5 C6 C1 118.0(2)
C5 C6 H6 124.0(17)
C1 C6 H6 117.9(17)
O2 C7 O1 122.2(2)
O2 C7 C8 126.1(2)
O1 C7 C8 111.6(2)
C9 C8 C13 118.6(2)
C9 C8 C7 124.0(2)
C13 C8 C7 117.5(2)
C10 C9 C8 120.7(2)
C10 C9 H9 119.5(18)
C8 C9 H9 119.9(18)
C9 C10 C11 121.3(3)
C9 C10 H10 115.5(16)
C11 C10 H10 123.2(16)
C12 C11 C10 117.9(2)
C12 C11 C14 120.9(2)
C10 C11 C14 121.2(2)
C13 C12 C11 121.5(3)
C13 C12 H12 123.8(17)
C11 C12 H12 114.7(17)
C12 C13 C8 120.0(2)
C12 C13 H13 120.5(17)
C8 C13 H13 119.5(17)
C11 C14 H14A 109.5
C11 C14 H14B 109.5
H14A C14 H14B 109.5
C11 C14 H14C 109.5
H14A C14 H14C 109.5
H14B C14 H14C 109.5
C7 O1 C1 118.56(18)

loop_
_geom_bond_atom_site_label_1
_geom_bond_atom_site_label_2
_geom_bond_distance
C1 C6 1.382(3)
C1 C2 1.382(3)
C1 O1 1.396(3)
C2 C3 1.371(3)
C2 H2 0.92(3)
C3 C4 1.379(3)
C3 Cl1 1.737(2)
C4 C5 1.381(3)
C4 H4 1.02(3)
C5 C6 1.382(3)
C5 Cl2 1.735(2)
C6 H6 0.89(3)
C7 O2 1.202(3)
C7 O1 1.377(3)
C7 C8 1.465(3)
C8 C9 1.383(4)
C8 C13 1.398(3)
C9 C10 1.369(4)
C9 H9 0.91(3)
C10 C11 1.387(4)
C10 H10 0.98(3)
C11 C12 1.382(3)
C11 C14 1.498(3)
C12 C13 1.375(4)
C12 H12 0.91(3)
C13 H13 0.89(3)
C14 H14A 0.9600
C14 H14B 0.9600
C14 H14C 0.9600

loop_
_geom_torsion_atom_site_label_1
_geom_torsion_atom_site_label_2
_geom_torsion_atom_site_label_3
_geom_torsion_atom_site_label_4
_geom_torsion
C6 C1 C2 C3 0.6(4)
O1 C1 C2 C3 175.7(2)
C1 C2 C3 C4 -1.2(4)
C1 C2 C3 Cl1 178.75(18)
C2 C3 C4 C5 0.9(4)
Cl1 C3 C4 C5 -179.01(18)
C3 C4 C5 C6 -0.1(4)
C3 C4 C5 Cl2 -179.67(18)
C4 C5 C6 C1 -0.4(4)
Cl2 C5 C6 C1 179.14(18)
C2 C1 C6 C5 0.2(4)
O1 C1 C6 C5 -175.2(2)
O2 C7 C8 C9 172.5(3)
O1 C7 C8 C9 -6.3(4)
O2 C7 C8 C13 -7.9(4)
O1 C7 C8 C13 173.3(2)
C13 C8 C9 C10 -0.8(4)
C7 C8 C9 C10 178.9(2)
C8 C9 C10 C11 0.0(4)
C9 C10 C11 C12 1.1(4)
C9 C10 C11 C14 -178.5(2)
C10 C11 C12 C13 -1.5(4)
C14 C11 C12 C13 178.1(2)
C11 C12 C13 C8 0.8(4)
C9 C8 C13 C12 0.3(4)
C7 C8 C13 C12 -179.3(2)
O2 C7 O1 C1 7.5(4)
C8 C7 O1 C1 -173.6(2)
C6 C1 O1 C7 -131.0(2)
C2 C1 O1 C7 53.6(3)

loop_
_cod_related_entry_id
_cod_related_entry_database
_cod_related_entry_code
1 ChemSpider 24740443
